data_2237236
loop_
_publ_author_name
'Hebbachi, Rabihe'
'Mousser, H\'enia'
'Mousser, Abdelhamid'

_publ_section_title
;
 1-[4-({4-[(<i>E</i>)-(2-Hydroxynaphthalen-1-yl)methylideneamino]phenyl}sulfanyl)phenyl]ethanone
;
_journal_coeditor_code TK5178
_journal_issue 1
_journal_name_full 'Acta Crystallographica Section E'
_journal_page_first o67
_journal_page_last o68
_journal_paper_doi 10.1107/S1600536812049835
_journal_volume 69
_journal_year 2013
_chemical_formula_iupac 'C25 H19 N O2 S'
_chemical_formula_moiety 'C25 H19 N O2 S'
_chemical_formula_sum 'C25 H19 N O2 S'
_chemical_formula_weight 397.47
_chemical_name_systematic
;
1-[4-({4-[(<i>E</i>)-(2-Hydroxynaphthalen-1-
yl)methylideneamino]phenyl}sulfanyl)phenyl]ethanone
;
_space_group_IT_number 9
_symmetry_cell_setting monoclinic
_symmetry_space_group_name_Hall 'C -2yc'
_symmetry_space_group_name_H-M 'C 1 c 1'
_atom_sites_solution_hydrogens geom
_atom_sites_solution_primary direct
_atom_sites_solution_secondary difmap
_cell_angle_alpha 90
_cell_angle_beta 99.004(9)
_cell_angle_gamma 90
_cell_formula_units_Z 4
_cell_length_a 10.695(3)
_cell_length_b 44.458(14)
_cell_length_c 4.4437(11)
_cell_measurement_reflns_used 1817
_cell_measurement_temperature 150(2)
_cell_measurement_theta_max 26.01
_cell_measurement_theta_min 2.37
_cell_volume 2086.8(10)
_computing_cell_refinement 'SAINT (Bruker, 2006)'
_computing_data_collection 'APEX2 (Bruker, 2006)'
_computing_data_reduction 'SAINT (Bruker, 2006)'
_computing_molecular_graphics 'ORTEP-3 for Windows (Farrugia, 2012)'
_computing_publication_material
;
WinGX (Farrugia, 2012)
;
_computing_structure_refinement 'SHELXL97 (Sheldrick, 2008)'
_computing_structure_solution 'SIR97 (Altomare <i>et al.</i>, 1999)'
_diffrn_ambient_temperature 150(2)
_diffrn_measured_fraction_theta_full 0.994
_diffrn_measured_fraction_theta_max 0.994
_diffrn_measurement_device_type 'Bruker APEXII'
_diffrn_measurement_method 'CCD rotation images, thin slices'
_diffrn_radiation_monochromator graphite
_diffrn_radiation_type MoK\a
_diffrn_radiation_wavelength 0.71073
_diffrn_reflns_av_R_equivalents 0.0362
_diffrn_reflns_limit_h_max 13
_diffrn_reflns_limit_h_min -12
_diffrn_reflns_limit_k_max 57
_diffrn_reflns_limit_k_min -57
_diffrn_reflns_limit_l_max 5
_diffrn_reflns_limit_l_min -4
_diffrn_reflns_number 8026
_diffrn_reflns_theta_full 27.47
_diffrn_reflns_theta_max 27.47
_diffrn_reflns_theta_min 2.99
_exptl_absorpt_coefficient_mu 0.176
_exptl_absorpt_correction_T_max 0.990
_exptl_absorpt_correction_T_min 0.898
_exptl_absorpt_correction_type multi-scan
_exptl_absorpt_process_details
;
(SADABS, Sheldrick, 2002)
;
_exptl_crystal_colour orange
_exptl_crystal_density_diffrn 1.265
_exptl_crystal_density_method 'not measured'
_exptl_crystal_description stick
_exptl_crystal_F_000 832
_exptl_crystal_size_max 0.58
_exptl_crystal_size_mid 0.17
_exptl_crystal_size_min 0.06
_platon_squeeze_details
;
;
_refine_diff_density_max 0.239
_refine_diff_density_min -0.22
_refine_ls_abs_structure_details 'Flack (1983), 1291 Friedel pairs'
_refine_ls_abs_structure_Flack -0.06(10)
_refine_ls_extinction_method none
_refine_ls_goodness_of_fit_ref 0.983
_refine_ls_hydrogen_treatment constr
_refine_ls_matrix_type full
_refine_ls_number_parameters 263
_refine_ls_number_reflns 3680
_refine_ls_number_restraints 2
_refine_ls_restrained_S_all 0.983
_refine_ls_R_factor_all 0.06
_refine_ls_R_factor_gt 0.0459
_refine_ls_shift/su_max 0.005
_refine_ls_shift/su_mean 0
_refine_ls_structure_factor_coef Fsqd
_refine_ls_weighting_details 'calc w=1/[\s^2^(Fo^2^)+(0.0718P)^2^+0.0000P] where P=(Fo^2^+2Fc^2^)/3'
_refine_ls_weighting_scheme calc
_refine_ls_wR_factor_gt 0.1156
_refine_ls_wR_factor_ref 0.1245
_reflns_number_gt 2952
_reflns_number_total 3680
_reflns_threshold_expression I>2\s(I)
_cod_data_source_file tk5178.cif
_cod_data_source_block I
_cod_original_sg_symbol_H-M 'C c'
_cod_database_code 2237236
_cod_database_fobs_code 2237236

loop_
_symmetry_equiv_pos_as_xyz
'x, y, z'
'x, -y, z+1/2'
'x+1/2, y+1/2, z'
'x+1/2, -y+1/2, z+1/2'

loop_
_atom_site_type_symbol
_atom_site_label
_atom_site_fract_x
_atom_site_fract_y
_atom_site_fract_z
_atom_site_U_iso_or_equiv
_atom_site_adp_type
_atom_site_calc_flag
_atom_site_refinement_flags
_atom_site_occupancy
_atom_site_symmetry_multiplicity
_atom_site_disorder_assembly
_atom_site_disorder_group
O O1A 0.9261(2) 0.89274(5) 0.2227(5) 0.0432(6) Uani d P 0.5 1 A 1
H H1A 0.8804 0.8781 0.2548 0.065 Uiso calc PR 0.5 1 A 1
O O1B 0.9261(2) 0.89274(5) 0.2227(5) 0.0432(6) Uani d P 0.5 1 A 2
C C2 0.8665(3) 0.90927(7) 0.0128(7) 0.0343(7) Uani d . 1 1 . .
C C3 0.9267(3) 0.93567(7) -0.0798(8) 0.0404(8) Uani d . 1 1 A .
H H3 1.0096 0.9405 0.0187 0.048 Uiso calc R 1 1 . .
C C4 0.8695(3) 0.95396(7) -0.3033(8) 0.0404(8) Uani d . 1 1 . .
H H4 0.9135 0.9711 -0.3594 0.048 Uiso calc R 1 1 A .
C C5 0.7436(3) 0.94802(7) -0.4576(7) 0.0339(7) Uani d . 1 1 A .
C C6 0.6843(4) 0.96779(7) -0.6875(8) 0.0402(8) Uani d . 1 1 . .
H H6 0.7291 0.9849 -0.7408 0.048 Uiso calc R 1 1 A .
C C7 0.5643(3) 0.96264(7) -0.8334(7) 0.0423(9) Uani d . 1 1 A .
H H7 0.5253 0.9761 -0.9862 0.051 Uiso calc R 1 1 . .
C C8 0.4992(4) 0.93702(8) -0.7531(7) 0.0408(8) Uani d . 1 1 . .
H H8 0.4155 0.9332 -0.853 0.049 Uiso calc R 1 1 A .
C C9 0.5551(3) 0.91739(7) -0.5316(8) 0.0357(7) Uani d . 1 1 A .
H H9 0.5092 0.9003 -0.4825 0.043 Uiso calc R 1 1 . .
C C10 0.6785(3) 0.92219(6) -0.3773(7) 0.0317(7) Uani d . 1 1 . .
C C11 0.7411(3) 0.90245(6) -0.1401(7) 0.0306(7) Uani d . 1 1 A .
C C12 0.6792(3) 0.87685(7) -0.0513(7) 0.0321(7) Uani d . 1 1 . .
H H12 0.5963 0.8725 -0.153 0.039 Uiso calc R 1 1 A 1
N N13A 0.7319(3) 0.85845(5) 0.1698(6) 0.0320(6) Uani d P 0.5 1 A 1
C C14A 0.6753(3) 0.83248(6) 0.2696(7) 0.0285(6) Uani d P 0.5 1 A 1
C C15A 0.7471(3) 0.81538(7) 0.4960(7) 0.0325(7) Uani d P 0.5 1 A 1
H H15A 0.8306 0.8216 0.5776 0.039 Uiso calc PR 0.5 1 A 1
C C16A 0.6980(3) 0.78934(7) 0.6035(7) 0.0343(7) Uani d P 0.5 1 A 1
H H16A 0.7467 0.7782 0.7626 0.041 Uiso calc PR 0.5 1 A 1
C C17A 0.5781(3) 0.77958(6) 0.4798(7) 0.0296(7) Uani d P 0.5 1 A 1
C C18A 0.5070(3) 0.79663(7) 0.2544(7) 0.0324(7) Uani d P 0.5 1 A 1
H H18A 0.4242 0.7901 0.1706 0.039 Uiso calc PR 0.5 1 A 1
C C19A 0.5541(3) 0.82303(7) 0.1483(7) 0.0345(7) Uani d P 0.5 1 A 1
H H19A 0.504 0.8345 -0.0058 0.041 Uiso calc PR 0.5 1 A 1
N N13B 0.7319(3) 0.85845(5) 0.1698(6) 0.0320(6) Uani d P 0.5 1 A 2
H H13B 0.8087 0.8629 0.2611 0.038 Uiso calc PR 0.5 1 A 2
C C14B 0.6753(3) 0.83248(6) 0.2696(7) 0.0285(6) Uani d P 0.5 1 A 2
C C15B 0.7471(3) 0.81538(7) 0.4960(7) 0.0325(7) Uani d P 0.5 1 A 2
H H15B 0.8306 0.8216 0.5776 0.039 Uiso calc PR 0.5 1 A 2
C C16B 0.6980(3) 0.78934(7) 0.6035(7) 0.0343(7) Uani d P 0.5 1 A 2
H H16B 0.7467 0.7782 0.7626 0.041 Uiso calc PR 0.5 1 A 2
C C17B 0.5781(3) 0.77958(6) 0.4798(7) 0.0296(7) Uani d P 0.5 1 A 2
C C18B 0.5070(3) 0.79663(7) 0.2544(7) 0.0324(7) Uani d P 0.5 1 A 2
H H18B 0.4242 0.7901 0.1706 0.039 Uiso calc PR 0.5 1 A 2
C C19B 0.5541(3) 0.82303(7) 0.1483(7) 0.0345(7) Uani d P 0.5 1 A 2
H H19B 0.504 0.8345 -0.0058 0.041 Uiso calc PR 0.5 1 A 2
S S1 0.50675(10) 0.747532(16) 0.62296(19) 0.0362(2) Uani d . 1 1 . .
C C20 0.5814(3) 0.71639(6) 0.4809(7) 0.0288(7) Uani d . 1 1 A .
C C21 0.5376(3) 0.68797(7) 0.5525(7) 0.0342(7) Uani d . 1 1 . .
H H21 0.47 0.6864 0.6674 0.041 Uiso calc R 1 1 A .
C C22 0.5921(3) 0.66202(7) 0.4567(7) 0.0344(7) Uani d . 1 1 A .
H H22 0.5608 0.6429 0.5051 0.041 Uiso calc R 1 1 . .
C C23 0.6915(3) 0.66362(7) 0.2916(7) 0.0309(7) Uani d . 1 1 . .
C C24 0.7347(3) 0.69227(7) 0.2182(7) 0.0317(7) Uani d . 1 1 A .
H H24 0.8024 0.6938 0.1038 0.038 Uiso calc R 1 1 . .
C C25 0.6800(3) 0.71807(7) 0.3103(7) 0.0305(7) Uani d . 1 1 . .
H H25 0.7098 0.7372 0.257 0.037 Uiso calc R 1 1 A .
C C26 0.7554(3) 0.63638(7) 0.1932(8) 0.0367(8) Uani d . 1 1 A .
C C27 0.7015(4) 0.60589(7) 0.2401(9) 0.0474(9) Uani d . 1 1 . .
H H27A 0.7546 0.5904 0.1671 0.071 Uiso calc R 1 1 A .
H H27B 0.6154 0.6046 0.1264 0.071 Uiso calc R 1 1 . .
H H27C 0.6992 0.6028 0.4576 0.071 Uiso calc R 1 1 . .
O O28 0.8519(3) 0.63891(6) 0.0759(6) 0.0530(7) Uani d . 1 1 . .

loop_
_atom_site_aniso_label
_atom_site_aniso_U_11
_atom_site_aniso_U_22
_atom_site_aniso_U_33
_atom_site_aniso_U_12
_atom_site_aniso_U_13
_atom_site_aniso_U_23
O1A 0.0444(14) 0.0349(12) 0.0494(16) 0.0022(10) 0.0045(11) -0.0044(10)
O1B 0.0444(14) 0.0349(12) 0.0494(16) 0.0022(10) 0.0045(11) -0.0044(10)
C2 0.044(2) 0.0286(16) 0.032(2) 0.0051(14) 0.0121(14) -0.0093(13)
C3 0.0406(19) 0.0355(17) 0.047(2) -0.0029(15) 0.0120(16) -0.0151(15)
C4 0.048(2) 0.0319(16) 0.046(2) -0.0078(15) 0.0241(17) -0.0102(15)
C5 0.048(2) 0.0278(15) 0.0299(19) -0.0021(14) 0.0177(14) -0.0072(12)
C6 0.064(2) 0.0293(16) 0.0320(19) -0.0051(15) 0.0218(16) -0.0041(13)
C7 0.061(2) 0.0339(17) 0.033(2) -0.0001(16) 0.0109(17) 0.0036(14)
C8 0.049(2) 0.0396(18) 0.034(2) 0.0013(15) 0.0062(16) -0.0023(14)
C9 0.048(2) 0.0294(15) 0.0310(18) -0.0037(14) 0.0092(14) -0.0008(13)
C10 0.0457(19) 0.0240(13) 0.0287(18) -0.0010(13) 0.0159(14) -0.0066(12)
C11 0.0410(18) 0.0249(14) 0.0279(17) -0.0011(13) 0.0112(13) -0.0068(12)
C12 0.0397(18) 0.0296(15) 0.0279(18) 0.0039(13) 0.0082(13) -0.0055(12)
N13A 0.0375(14) 0.0286(13) 0.0308(15) 0.0022(11) 0.0082(11) -0.0019(11)
C14A 0.0362(17) 0.0263(14) 0.0248(17) 0.0041(12) 0.0101(12) -0.0052(12)
C15A 0.0359(18) 0.0332(16) 0.0278(19) 0.0001(13) 0.0034(13) -0.0021(12)
C16A 0.0368(18) 0.0370(17) 0.0284(19) 0.0042(14) 0.0029(14) 0.0051(13)
C17A 0.0358(18) 0.0267(14) 0.0270(18) 0.0034(12) 0.0069(13) 0.0017(12)
C18A 0.0342(17) 0.0327(16) 0.0312(19) 0.0045(13) 0.0078(13) -0.0033(12)
C19A 0.0403(18) 0.0311(16) 0.0311(19) 0.0048(13) 0.0030(14) 0.0036(13)
N13B 0.0375(14) 0.0286(13) 0.0308(15) 0.0022(11) 0.0082(11) -0.0019(11)
C14B 0.0362(17) 0.0263(14) 0.0248(17) 0.0041(12) 0.0101(12) -0.0052(12)
C15B 0.0359(18) 0.0332(16) 0.0278(19) 0.0001(13) 0.0034(13) -0.0021(12)
C16B 0.0368(18) 0.0370(17) 0.0284(19) 0.0042(14) 0.0029(14) 0.0051(13)
C17B 0.0358(18) 0.0267(14) 0.0270(18) 0.0034(12) 0.0069(13) 0.0017(12)
C18B 0.0342(17) 0.0327(16) 0.0312(19) 0.0045(13) 0.0078(13) -0.0033(12)
C19B 0.0403(18) 0.0311(16) 0.0311(19) 0.0048(13) 0.0030(14) 0.0036(13)
S1 0.0411(4) 0.0342(4) 0.0357(5) 0.0028(4) 0.0138(3) 0.0048(4)
C20 0.0311(16) 0.0305(15) 0.0233(18) 0.0001(12) -0.0005(12) 0.0028(12)
C21 0.0350(18) 0.0354(17) 0.033(2) -0.0023(13) 0.0092(13) 0.0063(13)
C22 0.0394(18) 0.0310(16) 0.0326(19) -0.0070(13) 0.0047(14) 0.0037(13)
C23 0.0325(17) 0.0294(15) 0.0297(18) -0.0039(12) 0.0018(13) 0.0025(12)
C24 0.0325(17) 0.0331(16) 0.0296(19) -0.0035(13) 0.0049(13) 0.0028(13)
C25 0.0337(17) 0.0284(15) 0.0297(18) -0.0010(12) 0.0062(13) 0.0047(12)
C26 0.0362(19) 0.0362(17) 0.035(2) 0.0004(14) -0.0013(14) 0.0015(14)
C27 0.052(2) 0.0334(17) 0.057(3) 0.0055(16) 0.0088(17) 0.0002(16)
O28 0.0506(16) 0.0421(14) 0.0705(18) 0.0027(12) 0.0222(13) -0.0073(13)

loop_
_atom_type_symbol
_atom_type_description
_atom_type_scat_dispersion_real
_atom_type_scat_dispersion_imag
_atom_type_scat_source
C C 0.0033 0.0016 'International Tables Vol C Tables 4.2.6.8 and 6.1.1.4'
H H 0 0 'International Tables Vol C Tables 4.2.6.8 and 6.1.1.4'
N N 0.0061 0.0033 'International Tables Vol C Tables 4.2.6.8 and 6.1.1.4'
O O 0.0106 0.006 'International Tables Vol C Tables 4.2.6.8 and 6.1.1.4'
S S 0.1246 0.1234 'International Tables Vol C Tables 4.2.6.8 and 6.1.1.4'

loop_
_geom_angle_atom_site_label_1
_geom_angle_atom_site_label_2
_geom_angle_atom_site_label_3
_geom_angle
C2 O1A H1A 109.5
O1A C2 C3 119.1(3)
O1A C2 C11 123.1(3)
C3 C2 C11 117.8(3)
C4 C3 C2 122.1(3)
C4 C3 H3 118.9
C2 C3 H3 118.9
C3 C4 C5 121.5(3)
C3 C4 H4 119.3
C5 C4 H4 119.3
C10 C5 C6 120.1(3)
C10 C5 C4 119.3(3)
C6 C5 C4 120.6(3)
C7 C6 C5 121.3(3)
C7 C6 H6 119.4
C5 C6 H6 119.4
C6 C7 C8 118.7(3)
C6 C7 H7 120.6
C8 C7 H7 120.6
C9 C8 C7 121.0(3)
C9 C8 H8 119.5
C7 C8 H8 119.5
C8 C9 C10 121.4(3)
C8 C9 H9 119.3
C10 C9 H9 119.3
C9 C10 C5 117.5(3)
C9 C10 C11 123.6(3)
C5 C10 C11 118.9(3)
C12 C11 C2 119.0(3)
C12 C11 C10 120.6(3)
C2 C11 C10 120.4(3)
N13A C12 C11 122.7(3)
N13A C12 H12 118.7
C11 C12 H12 118.7
C12 N13A C14A 125.6(3)
C19A C14A C15A 119.4(3)
C19A C14A N13A 123.2(3)
C15A C14A N13A 117.4(3)
C16A C15A C14A 120.6(3)
C16A C15A H15A 119.7
C14A C15A H15A 119.7
C17A C16A C15A 120.2(3)
C17A C16A H16A 119.9
C15A C16A H16A 119.9
C16A C17A C18A 119.1(3)
C16A C17A S1 122.1(2)
C18A C17A S1 118.6(2)
C17A C18A C19A 121.3(3)
C17A C18A H18A 119.3
C19A C18A H18A 119.3
C18A C19A C14A 119.4(3)
C18A C19A H19A 120.3
C14A C19A H19A 120.3
C20 S1 C17A 104.88(15)
C25 C20 C21 118.7(3)
C25 C20 S1 125.2(2)
C21 C20 S1 116.1(2)
C22 C21 C20 120.5(3)
C22 C21 H21 119.8
C20 C21 H21 119.8
C23 C22 C21 120.9(3)
C23 C22 H22 119.5
C21 C22 H22 119.5
C22 C23 C24 118.3(3)
C22 C23 C26 122.6(3)
C24 C23 C26 119.0(3)
C25 C24 C23 120.9(3)
C25 C24 H24 119.5
C23 C24 H24 119.5
C24 C25 C20 120.6(3)
C24 C25 H25 119.7
C20 C25 H25 119.7
O28 C26 C23 120.2(3)
O28 C26 C27 120.4(3)
C23 C26 C27 119.3(3)
C26 C27 H27A 109.5
C26 C27 H27B 109.5
H27A C27 H27B 109.5
C26 C27 H27C 109.5
H27A C27 H27C 109.5
H27B C27 H27C 109.5

loop_
_geom_bond_atom_site_label_1
_geom_bond_atom_site_label_2
_geom_bond_distance
O1A C2 1.277(4)
O1A H1A 0.84
C2 C3 1.429(4)
C2 C11 1.438(5)
C3 C4 1.354(5)
C3 H3 0.95
C4 C5 1.437(5)
C4 H4 0.95
C5 C10 1.417(4)
C5 C6 1.420(5)
C6 C7 1.363(5)
C6 H6 0.95
C7 C8 1.410(5)
C7 H7 0.95
C8 C9 1.380(5)
C8 H8 0.95
C9 C10 1.404(5)
C9 H9 0.95
C10 C11 1.453(4)
C11 C12 1.404(4)
C12 N13A 1.334(4)
C12 H12 0.95
N13A C14A 1.407(4)
C14A C19A 1.388(4)
C14A C15A 1.393(5)
C15A C16A 1.387(4)
C15A H15A 0.95
C16A C17A 1.383(5)
C16A H16A 0.95
C17A C18A 1.385(4)
C17A S1 1.780(3)
C18A C19A 1.389(4)
C18A H18A 0.95
C19A H19A 0.95
S1 C20 1.764(3)
C20 C25 1.394(4)
C20 C21 1.401(4)
C21 C22 1.389(4)
C21 H21 0.95
C22 C23 1.385(5)
C22 H22 0.95
C23 C24 1.410(4)
C23 C26 1.489(4)
C24 C25 1.378(4)
C24 H24 0.95
C25 H25 0.95
C26 O28 1.232(4)
C26 C27 1.500(4)
C27 H27A 0.98
C27 H27B 0.98
C27 H27C 0.98

loop_
_geom_hbond_atom_site_label_D
_geom_hbond_atom_site_label_H
_geom_hbond_atom_site_label_A
_geom_hbond_site_symmetry_A
_geom_hbond_distance_DH
_geom_hbond_distance_HA
_geom_hbond_distance_DA
_geom_hbond_angle_DHA
O1A H1A N13A . 0.84 1.80 2.558(4) 149
N13B H13B O1B . 0.88 1.85 2.558(4) 136
C9 H9 O28 4_464 0.95 2.460000 3.398(4) 168
C19A H19A O28 4_464 0.95 2.559000 3.506(4) 174
C22 H22 O1A 4_465 0.95 2.441000 3.337(4) 157
C27 H27B O1A 4_464 0.98 2.4900(10) 3.442(4) 164

loop_
_geom_torsion_atom_site_label_1
_geom_torsion_atom_site_label_2
_geom_torsion_atom_site_label_3
_geom_torsion_atom_site_label_4
_geom_torsion
O1A C2 C3 C4 179.2(3)
C11 C2 C3 C4 0.0(4)
C2 C3 C4 C5 0.9(5)
C3 C4 C5 C10 -0.9(5)
C3 C4 C5 C6 178.8(3)
C10 C5 C6 C7 0.6(5)
C4 C5 C6 C7 -179.2(3)
C5 C6 C7 C8 -0.3(5)
C6 C7 C8 C9 -0.1(5)
C7 C8 C9 C10 0.2(5)
C8 C9 C10 C5 0.0(5)
C8 C9 C10 C11 179.2(3)
C6 C5 C10 C9 -0.4(4)
C4 C5 C10 C9 179.4(3)
C6 C5 C10 C11 -179.7(3)
C4 C5 C10 C11 0.1(4)
O1A C2 C11 C12 1.6(4)
C3 C2 C11 C12 -179.3(3)
O1A C2 C11 C10 -180.0(3)
C3 C2 C11 C10 -0.8(4)
C9 C10 C11 C12 0.0(5)
C5 C10 C11 C12 179.2(3)
C9 C10 C11 C2 -178.5(3)
C5 C10 C11 C2 0.8(4)
C2 C11 C12 N13A -0.1(4)
C10 C11 C12 N13A -178.5(3)
C11 C12 N13A C14A -180.0(3)
C12 N13A C14A C19A -0.8(5)
C12 N13A C14A C15A 177.5(3)
C19A C14A C15A C16A -0.9(5)
N13A C14A C15A C16A -179.4(3)
C14A C15A C16A C17A 2.0(5)
C15A C16A C17A C18A -1.9(5)
C15A C16A C17A S1 -176.4(2)
C16A C17A C18A C19A 0.8(5)
S1 C17A C18A C19A 175.5(2)
C17A C18A C19A C14A 0.3(5)
C15A C14A C19A C18A -0.2(5)
N13A C14A C19A C18A 178.1(3)
C16A C17A S1 C20 -76.5(3)
C18A C17A S1 C20 109.0(3)
C17A S1 C20 C25 3.5(3)
C17A S1 C20 C21 -177.5(2)
C25 C20 C21 C22 0.4(4)
S1 C20 C21 C22 -178.6(3)
C20 C21 C22 C23 0.7(5)
C21 C22 C23 C24 -1.1(4)
C21 C22 C23 C26 178.0(3)
C22 C23 C24 C25 0.5(4)
C26 C23 C24 C25 -178.7(3)
C23 C24 C25 C20 0.6(4)
C21 C20 C25 C24 -1.1(4)
S1 C20 C25 C24 177.9(2)
C22 C23 C26 O28 -172.1(3)
C24 C23 C26 O28 7.0(4)
C22 C23 C26 C27 7.5(5)
C24 C23 C26 C27 -173.4(3)

loop_
_platon_squeeze_void_nr
_platon_squeeze_void_average_x
_platon_squeeze_void_average_y
_platon_squeeze_void_average_z
_platon_squeeze_void_volume
_platon_squeeze_void_count_electrons
_platon_squeeze_void_content
1 0.218 0.000 -0.006 108 12 ' '
2 0.718 0.500 -0.062 108 12 ' '
